data_7248792
loop_
_publ_author_name
'Marttinen, Antti'
'Lahtinen, Manu'

_publ_section_title
;
 Aqueous syntheses of anthracene-based mixed-ligand coordination polymers
 and their structural and optical properties
;
_journal_issue 25
_journal_name_full CrystEngComm
_journal_page_first 3388
_journal_page_last 3400
_journal_paper_doi 10.1039/D4CE00399C
_journal_volume 26
_journal_year 2024
_chemical_formula_moiety 'C116 H80 N20 Ni3 O16 S2, 12[H2O], 4[C3H7NO]'
_chemical_formula_sum 'C128 H132 N24 Ni3 O32 S2'
_chemical_formula_weight 2758.82
_space_group_crystal_system monoclinic
_space_group_IT_number 14
_space_group_name_Hall '-P 2yn'
_space_group_name_H-M_alt 'P 1 21/n 1'
_atom_sites_solution_hydrogens mixed
_atom_sites_solution_primary dual
_audit_creation_date 2023-11-21
_audit_creation_method
;
Olex2 1.5
(compiled 2023.08.24 svn.re1ec1418 for OlexSys, GUI svn.r6817)
;
_audit_update_record
;
2023-11-21 deposited with the CCDC.	2024-06-06 downloaded from the CCDC.
;
_cell_angle_alpha 90
_cell_angle_beta 104.823(3)
_cell_angle_gamma 90
_cell_formula_units_Z 2
_cell_length_a 13.5935(3)
_cell_length_b 29.6842(9)
_cell_length_c 17.6639(5)
_cell_measurement_reflns_used 21924
_cell_measurement_temperature 273.00(10)
_cell_measurement_theta_max 77.4390
_cell_measurement_theta_min 2.9540
_cell_volume 6890.4(3)
_computing_cell_refinement 'CrysAlisPro 1.171.42.49 (Rigaku OD, 2022)'
_computing_data_collection 'CrysAlisPro 1.171.42.49 (Rigaku OD, 2022)'
_computing_data_reduction 'CrysAlisPro 1.171.42.49 (Rigaku OD, 2022)'
_computing_molecular_graphics 'Olex2 1.5 (Dolomanov et al., 2009)'
_computing_publication_material 'Olex2 1.5 (Dolomanov et al., 2009)'
_computing_structure_refinement 'SHELXL 2013/4 (Sheldrick, 2015)'
_computing_structure_solution 'SHELXT 2014/4 (Sheldrick, 2014)'
_diffrn_ambient_environment air
_diffrn_ambient_temperature 273.00(10)
_diffrn_detector 'Hybrid Pixel Array Detector'
_diffrn_detector_area_resol_mean 10.0000
_diffrn_detector_type 'HyPix-Arc 100'
_diffrn_measured_fraction_theta_full 0.996
_diffrn_measured_fraction_theta_max 0.979
_diffrn_measurement_details
;
List of Runs (angles in degrees, time in seconds):

  # Type    Start    End  Width  t~exp~   \w     \q     \k     \f   Frames
#--------------------------------------------------------------------------
  1  \w    -83.00 -46.00   1.00    1.50    --  -51.89 -43.00 -99.00   37
  2  \w    -30.00  24.00   1.00    1.50    --  -51.89  43.00  51.00   54
  3  \w    -19.00   7.00   1.00    1.50    --   51.89 -43.00 -99.00   26
  4  \w     44.00 112.00   1.00    1.50    --   51.89  43.00  51.00   68
  5  \w   -143.00 -78.00   1.00    5.50    --  -87.58 -43.00 -99.00   65
  6  \w     28.00  54.00   1.00    5.50    --  102.12 -43.00 -99.00   26
  7  \w     92.00 154.00   1.00    5.50    --  102.12  43.00  51.00   62
  8  \w    -44.00 -11.00   1.00    1.50    --    6.00 122.00 178.16   33
  9  \w     -3.00  24.00   1.00    1.50    --  -51.89  19.00 -30.00   27
 10  \w     -4.00  21.00   1.00    1.50    --  -51.89  19.00-180.00   25
 11  \w   -154.00 -87.00   1.00    5.50    --  -87.58 -99.00  60.00   67
 12  \w     25.00  51.00   1.00    5.50    --  102.12 -38.00 -60.00   26
 13  \w    143.00 172.00   1.00    5.50    --  102.12 125.00 -60.00   29
 14  \w     44.00  77.00   1.00    5.50    --  102.12 -57.00-180.00   33
 15  \w     25.00  51.00   1.00    5.50    --  102.12 -38.00 120.00   26
 16  \w     37.00  66.00   1.00    5.50    --  102.12 -57.00 -60.00   29
 17  \w    104.00 175.00   1.00    5.50    --  102.12  38.00  90.00   71
 18  \w     25.00  51.00   1.00    5.50    --  102.12 -38.00 -30.00   26
 19  \w     87.00 134.00   1.00    5.50    --  102.12 125.00 -60.00   47
 20  \w     26.00  52.00   1.00    5.50    --  102.12 -38.00  90.00   26
 21  \w     42.00  93.00   1.00    5.50    --  107.25 -86.00-109.69   51
 22  \w     51.00  76.00   1.00    5.50    --  107.25 -65.00 -49.27   25
 23  \w     97.00 127.00   1.00    5.50    --  107.25-147.00 146.59   30
 24  \w     38.00  94.00   1.00    5.50    --  107.25-147.00 146.59   56
 25  \w    106.00 163.00   1.00    5.50    --  107.25   3.00 -23.04   57
 26  \w     45.00  86.00   1.00    5.50    --  107.25 -66.00  21.08   41
 27  \w     39.00  86.00   1.00    5.50    --  107.25   3.00 -23.04   47
 28  \w     44.00 130.00   1.00    5.50    --  107.25 -79.00 -66.96   86
 29  \w     68.00 141.00   1.00    5.50    --  107.25  19.00-135.88   73
 30  \w     59.00  90.00   1.00    5.50    --  107.25 -63.00 163.26   31
 31  \w    142.00 175.00   1.00    5.50    --  107.25 112.00 -93.21   33
 32  \w     99.00 126.00   1.00    5.50    --  107.25 -81.00 167.35   27
 33  \w     62.00  88.00   1.00    5.50    --  107.25-116.00-101.18   26
 34  \w     43.00  89.00   1.00    5.50    --  107.25 -81.00 167.35   46
 35  \w     40.00  76.00   1.00    5.50    --  107.25 -73.00  -8.76   36
;
_diffrn_measurement_device 'four-circle diffractometer'
_diffrn_measurement_device_type 'XtaLAB Synergy R, HyPix-Arc 100'
_diffrn_measurement_method '\w scans'
_diffrn_orient_matrix_type 'CrysAlisPro convention (1999,Acta A55,543-557)'
_diffrn_orient_matrix_UB_11 -0.0341867000
_diffrn_orient_matrix_UB_12 -0.0263049000
_diffrn_orient_matrix_UB_13 -0.0774694000
_diffrn_orient_matrix_UB_21 -0.1118348000
_diffrn_orient_matrix_UB_22 0.0112049000
_diffrn_orient_matrix_UB_23 -0.0038977000
_diffrn_orient_matrix_UB_31 0.0082779000
_diffrn_orient_matrix_UB_32 0.0432744000
_diffrn_orient_matrix_UB_33 -0.0461043000
_diffrn_radiation_monochromator mirror
_diffrn_radiation_probe x-ray
_diffrn_radiation_type 'Cu K\a'
_diffrn_radiation_wavelength 1.54184
_diffrn_reflns_av_R_equivalents 0.0753
_diffrn_reflns_av_unetI/netI 0.0404
_diffrn_reflns_Laue_measured_fraction_full 0.996
_diffrn_reflns_Laue_measured_fraction_max 0.979
_diffrn_reflns_limit_h_max 16
_diffrn_reflns_limit_h_min -17
_diffrn_reflns_limit_k_max 37
_diffrn_reflns_limit_k_min -32
_diffrn_reflns_limit_l_max 22
_diffrn_reflns_limit_l_min -22
_diffrn_reflns_number 74695
_diffrn_reflns_point_group_measured_fraction_full 0.996
_diffrn_reflns_point_group_measured_fraction_max 0.979
_diffrn_reflns_theta_full 67.684
_diffrn_reflns_theta_max 79.445
_diffrn_reflns_theta_min 2.977
_diffrn_source 'Rotating-anode X-ray tube'
_diffrn_source_type 'PhotonJet R (Cu) X-ray Source'
_exptl_absorpt_coefficient_mu 1.442
_exptl_absorpt_correction_T_max 1.000
_exptl_absorpt_correction_T_min 0.849
_exptl_absorpt_correction_type gaussian
_exptl_absorpt_process_details
;
CrysAlisPro 1.171.42.49 (Rigaku Oxford Diffraction, 2022)
Numerical absorption correction based on gaussian integration over
a multifaceted crystal model
Empirical absorption correction using spherical harmonics,
implemented in SCALE3 ABSPACK scaling algorithm.
;
_exptl_crystal_colour 'light green'
_exptl_crystal_colour_modifier light
_exptl_crystal_colour_primary green
_exptl_crystal_density_diffrn 1.330
_exptl_crystal_description block
_exptl_crystal_F_000 2880
_exptl_crystal_size_max 0.128
_exptl_crystal_size_mid 0.072
_exptl_crystal_size_min 0.055
_refine_diff_density_max 1.359
_refine_diff_density_min -1.279
_refine_diff_density_rms 0.091
_refine_ls_extinction_method none
_refine_ls_goodness_of_fit_ref 1.053
_refine_ls_hydrogen_treatment constr
_refine_ls_matrix_type full
_refine_ls_number_parameters 689
_refine_ls_number_reflns 14655
_refine_ls_number_restraints 7
_refine_ls_restrained_S_all 1.053
_refine_ls_R_factor_all 0.0943
_refine_ls_R_factor_gt 0.0809
_refine_ls_shift/su_max 0.000
_refine_ls_shift/su_mean 0.000
_refine_ls_structure_factor_coef Fsqd
_refine_ls_weighting_details 'w=1/[\s^2^(Fo^2^)+(0.1234P)^2^+8.7724P] where P=(Fo^2^+2Fc^2^)/3'
_refine_ls_weighting_scheme calc
_refine_ls_wR_factor_gt 0.2226
_refine_ls_wR_factor_ref 0.2324
_reflns_Friedel_coverage 0.000
_reflns_number_gt 11541
_reflns_number_total 14655
_reflns_threshold_expression 'I > 2\s(I)'
_cod_data_source_file d4ce00399c2.cif
_cod_data_source_block ebj-185n-dry-273k_r_abs
_cod_depositor_comments 'Adding full bibliography for 7248786--7248794.cif.'
_cod_database_code 7248792
_shelxl_version_number 2013-4
_chemical_oxdiff_formula 'C20 H14 N4 O6 S1 Ni1'
_chemical_oxdiff_usercomment 'light blue/green block'
_shelx_space_group_comment
;
The symmetry employed for this shelxl refinement is uniquely defined
by the following loop, which should always be used as a source of
symmetry information in preference to the above space-group names.
They are only intended as comments.
;
_shelx_estimated_absorpt_t_max 0.925
_shelx_estimated_absorpt_t_min 0.837
_olex2_refinement_description
;
1. Fixed Uiso
 At 1.2 times of:
  All C(H) groups
 At 1.5 times of:
  All O(H,H) groups
2. Restrained distances
 N37-C38A \\sim N37-C38B
 with sigma of 0.02
 N37-C41A \\sim N37-C41B
 with sigma of 0.02
 N39-C38A \\sim N39-C38B
 with sigma of 0.02
 N39-C40A \\sim N39-C40B
 with sigma of 0.02
 C41A-C40A \\sim C41B-C40B
 with sigma of 0.02
 N37-C40A \\sim N37-C40B
 with sigma of 0.04
 N39-C41A \\sim N39-C41B
 with sigma of 0.04
3. Uiso/Uaniso restraints and constraints
Uanis(C2) = Uanis(C5) = Uanis(C4)
Uanis(C9) = Uanis(C8) = Uanis(C7) = Uanis(C6) = Uanis(C12) = Uanis(C11) =
Uanis(C10)
4. Others
 Fixed Sof: C38A(0.55) H38A(0.55) C41A(0.55) H41A(0.55) C40A(0.55) H40A(0.55)
 C40B(0.45) H40B(0.45) C41B(0.45) H41B(0.45) C38B(0.45) H38B(0.45)
5.a Rotating group:
 O77(H77A,H77B)
5.b Aromatic/amide H refined with riding coordinates:
 C65(H65), C67(H67), C69(H69), C2(H2), C14(H14), C57(H57), C33(H33),
 C38A(H38A), C17(H17), C16(H16), C35(H35), C59(H59), C23(H23), C5(H5), C20(H20),
  C36(H36), C51(H51), C54(H54), C47(H47), C30(H30), C60(H60), C52(H52), C4(H4),
 C27(H27), C44(H44), C21(H21), C22(H22), C53(H53), C29(H29), C28(H28), C45(H45),
  C46(H46), C41A(H41A), C40A(H40A), C40B(H40B), C41B(H41B), C38B(H38B),
 C11(H11), C8(H8), C10(H10), C9(H9)
;
_smtbx_masks_void_probe_radius 1.2
_smtbx_masks_void_truncation_radius 1.2
_olex2_submission_special_instructions 'No special instructions were received'
_oxdiff_exptl_absorpt_empirical_details
;
Empirical correction (ABSPACK) includes:
- Absorption correction using spherical harmonics
- Frame scaling
;
_oxdiff_exptl_absorpt_empirical_full_max 1.426
_oxdiff_exptl_absorpt_empirical_full_min 0.751

loop_
_space_group_symop_operation_xyz
'x, y, z'
'-x+1/2, y+1/2, -z+1/2'
'-x, -y, -z'
'x-1/2, -y-1/2, z-1/2'

loop_
_atom_site_label
_atom_site_type_symbol
_atom_site_fract_x
_atom_site_fract_y
_atom_site_fract_z
_atom_site_U_iso_or_equiv
_atom_site_adp_type
_atom_site_occupancy
_atom_site_site_symmetry_order
_atom_site_calc_flag
_atom_site_refinement_flags_posn
_atom_site_refinement_flags_adp
_atom_site_refinement_flags_occupancy
_atom_site_disorder_assembly
_atom_site_disorder_group
Ni1 Ni 0.5000 0.5000 0.0000 0.02768(18) Uani 1 2 d S . P . .
Ni2 Ni 0.30631(3) 0.25917(2) 0.59448(3) 0.02791(15) Uani 1 1 d . . . . .
S70 S 0.51906(8) 0.45154(3) 0.82474(5) 0.0461(2) Uani 1 1 d . . . . .
O61 O 0.38285(18) 0.29661(9) 0.68759(13) 0.0402(5) Uani 1 1 d . . . . .
O77 O 0.2893(2) 0.20779(9) 0.67253(15) 0.0454(6) Uani 1 1 d . . . . .
H77A H 0.2746 0.1830 0.6475 0.068 Uiso 1 1 d R U . . .
H77B H 0.3467 0.2026 0.7051 0.068 Uiso 1 1 d R U . . .
O76 O 0.73029(19) 0.27792(9) 0.99928(14) 0.0434(6) Uani 1 1 d . . . . .
O71 O 0.4868(2) 0.46755(9) 0.89145(15) 0.0460(6) Uani 1 1 d . . . . .
O75 O 0.7349(2) 0.34734(9) 1.05047(16) 0.0552(7) Uani 1 1 d . . . . .
N13 N 0.4587(2) 0.44014(9) 0.04566(16) 0.0330(6) Uani 1 1 d . . . . .
N1 N 0.65572(19) 0.48586(10) 0.04124(16) 0.0356(6) Uani 1 1 d . . . . .
N34 N 0.3259(2) 0.31345(10) 0.52343(16) 0.0353(6) Uani 1 1 d . . . . .
O62 O 0.4632(3) 0.24101(10) 0.76399(18) 0.0665(10) Uani 1 1 d . . . . .
N58 N -0.5555(2) 0.23044(11) 0.58611(19) 0.0409(7) Uani 1 1 d . . . . .
N15 N 0.4071(3) 0.39544(11) 0.12693(18) 0.0454(7) Uani 1 1 d . . . . .
N32 N 0.3459(3) 0.35097(11) 0.42133(19) 0.0465(7) Uani 1 1 d . . . . .
N3 N 0.8194(2) 0.48654(12) 0.04790(19) 0.0459(8) Uani 1 1 d . . . . .
N37 N 0.1657(2) 0.28348(12) 0.6016(3) 0.0565(9) Uani 1 1 d D . . . .
N56 N -0.3914(2) 0.22417(13) 0.5980(2) 0.0560(9) Uani 1 1 d . . . . .
O73 O 0.4446(3) 0.45629(12) 0.75342(19) 0.0821(12) Uani 1 1 d . . . . .
O72 O 0.6162(3) 0.47132(11) 0.8225(2) 0.0744(10) Uani 1 1 d . . . . .
C68 C 0.6293(2) 0.33416(11) 0.92363(18) 0.0332(7) Uani 1 1 d . . . . .
C65 C 0.4874(3) 0.36153(12) 0.78915(18) 0.0368(7) Uani 1 1 d . . . . .
H65 H 0.4393 0.3710 0.7444 0.044 Uiso 1 1 calc R U . . .
C64 C 0.5060(2) 0.31588(12) 0.80295(18) 0.0350(7) Uani 1 1 d . . . . .
C67 C 0.6092(2) 0.37936(12) 0.91031(19) 0.0364(7) Uani 1 1 d . . . . .
H67 H 0.6417 0.4006 0.9470 0.044 Uiso 1 1 calc R U . . .
C66 C 0.5405(3) 0.39306(12) 0.84204(19) 0.0368(7) Uani 1 1 d . . . . .
C69 C 0.5778(3) 0.30273(12) 0.87023(19) 0.0363(7) Uani 1 1 d . . . . .
H69 H 0.5915 0.2723 0.8796 0.044 Uiso 1 1 calc R U . . .
C2 C 0.7241(3) 0.49255(19) 0.0022(3) 0.0624(8) Uani 1 1 d . . . . .
H2 H 0.7090 0.5005 -0.0505 0.075 Uiso 1 1 calc R U . . .
C74 C 0.7048(2) 0.31886(12) 0.99771(19) 0.0375(7) Uani 1 1 d . . . . .
C14 C 0.4579(3) 0.43367(12) 0.1192(2) 0.0367(7) Uani 1 1 d . . . . .
H14 H 0.4881 0.4528 0.1603 0.044 Uiso 1 1 calc R U . . .
C57 C -0.4713(2) 0.25245(13) 0.5902(2) 0.0419(8) Uani 1 1 d . . . . .
H57 H -0.4668 0.2837 0.5880 0.050 Uiso 1 1 calc R U . . .
C25 C 0.3581(3) 0.35992(14) 0.3439(2) 0.0474(9) Uani 1 1 d . . . . .
C18 C 0.3882(3) 0.38106(13) 0.1993(2) 0.0439(8) Uani 1 1 d . . . . .
C63 C 0.4476(3) 0.28106(13) 0.74767(19) 0.0402(8) Uani 1 1 d . . . . .
C33 C 0.3186(3) 0.31176(13) 0.4484(2) 0.0413(8) Uani 1 1 d . . . . .
H33 H 0.2971 0.2865 0.4173 0.050 Uiso 1 1 calc R U . . .
C19 C 0.4645(3) 0.35750(14) 0.2522(2) 0.0490(9) Uani 1 1 d . . . . .
C31 C 0.2978(3) 0.39440(14) 0.2154(2) 0.0477(9) Uani 1 1 d . . . . .
N39 N 0.0044(3) 0.28139(14) 0.6011(4) 0.0852(17) Uani 1 1 d D . . . .
C38A C 0.0858(7) 0.2573(5) 0.5953(12) 0.041(5) Uani 0.55 1 d D . P A 1
H38A H 0.0858 0.2262 0.5878 0.049 Uiso 0.55 1 calc R U P A 1
C48 C -0.2559(3) 0.23152(17) 0.5327(3) 0.0623(12) Uani 1 1 d . . . . .
C49 C -0.2886(3) 0.23686(15) 0.6005(3) 0.0588(12) Uani 1 1 d . . . . .
C24 C 0.4491(3) 0.34704(15) 0.3277(2) 0.0504(9) Uani 1 1 d . . . . .
C26 C 0.2809(3) 0.38285(15) 0.2904(2) 0.0517(10) Uani 1 1 d . . . . .
C17 C 0.4084(4) 0.40411(15) 0.0052(2) 0.0547(10) Uani 1 1 d . . . . .
H17 H 0.3985 0.3992 -0.0482 0.066 Uiso 1 1 calc R U . . .
C55 C -0.1249(3) 0.26697(16) 0.6714(4) 0.0701(15) Uani 1 1 d . . . . .
C16 C 0.3755(4) 0.37684(16) 0.0545(3) 0.0674(14) Uani 1 1 d . . . . .
H16 H 0.3384 0.3504 0.0415 0.081 Uiso 1 1 calc R U . . .
C35 C 0.3594(4) 0.35587(15) 0.5462(2) 0.0600(12) Uani 1 1 d . . . . .
H35 H 0.3714 0.3669 0.5970 0.072 Uiso 1 1 calc R U . . .
C43 C -0.1553(3) 0.24704(18) 0.5329(4) 0.0698(15) Uani 1 1 d . . . . .
C50 C -0.2275(3) 0.25368(16) 0.6702(3) 0.0581(12) Uani 1 1 d . . . . .
C59 C -0.5289(3) 0.18613(16) 0.5920(4) 0.0686(14) Uani 1 1 d . . . . .
H59 H -0.5738 0.1623 0.5907 0.082 Uiso 1 1 calc R U . . .
C23 C 0.5295(4) 0.32661(18) 0.3837(3) 0.0661(13) Uani 1 1 d . . . . .
H23 H 0.5220 0.3206 0.4336 0.079 Uiso 1 1 calc R U . . .
C42 C -0.0941(3) 0.26434(16) 0.6017(4) 0.0691(15) Uani 1 1 d . . . . .
C5 C 0.7092(3) 0.47526(19) 0.1162(3) 0.0624(8) Uani 1 1 d . . . . .
H5 H 0.6805 0.4691 0.1575 0.075 Uiso 1 1 calc R U . . .
C20 C 0.5570(4) 0.34384(17) 0.2352(3) 0.0651(12) Uani 1 1 d . . . . .
H20 H 0.5668 0.3492 0.1858 0.078 Uiso 1 1 calc R U . . .
C36 C 0.3726(5) 0.37936(17) 0.4843(3) 0.0721(15) Uani 1 1 d . . . . .
H36 H 0.3953 0.4089 0.4844 0.087 Uiso 1 1 calc R U . . .
C51 C -0.2596(4) 0.25909(18) 0.7407(4) 0.0720(15) Uani 1 1 d . . . . .
H51 H -0.3261 0.2514 0.7403 0.086 Uiso 1 1 calc R U . . .
C54 C -0.0604(3) 0.2819(2) 0.7441(5) 0.0864(19) Uani 1 1 d . . . . .
H54 H 0.0066 0.2898 0.7467 0.104 Uiso 1 1 calc R U . . .
C47 C -0.3173(4) 0.2117(2) 0.4633(4) 0.0786(16) Uani 1 1 d . . . . .
H47 H -0.3827 0.2021 0.4625 0.094 Uiso 1 1 calc R U . . .
C30 C 0.2216(4) 0.42013(19) 0.1625(3) 0.0655(13) Uani 1 1 d . . . . .
H30 H 0.2308 0.4279 0.1138 0.079 Uiso 1 1 calc R U . . .
C60 C -0.4278(4) 0.18172(17) 0.6001(5) 0.087(2) Uani 1 1 d . . . . .
H60 H -0.3907 0.1550 0.6059 0.105 Uiso 1 1 calc R U . . .
C52 C -0.1974(4) 0.2749(2) 0.8078(4) 0.0785(15) Uani 1 1 d . . . . .
H52 H -0.2210 0.2791 0.8522 0.094 Uiso 1 1 calc R U . . .
C4 C 0.8099(3) 0.47519(19) 0.1206(3) 0.0624(8) Uani 1 1 d . . . . .
H4 H 0.8624 0.4687 0.1644 0.075 Uiso 1 1 calc R U . . .
C27 C 0.1884(4) 0.3964(2) 0.3058(3) 0.0795(17) Uani 1 1 d . . . . .
H27 H 0.1754 0.3883 0.3531 0.095 Uiso 1 1 calc R U . . .
C44 C -0.1247(5) 0.2426(3) 0.4622(5) 0.094(2) Uani 1 1 d . . . . .
H44 H -0.0609 0.2532 0.4605 0.113 Uiso 1 1 calc R U . . .
C21 C 0.6292(4) 0.3236(2) 0.2893(4) 0.0834(18) Uani 1 1 d . . . . .
H21 H 0.6887 0.3145 0.2769 0.100 Uiso 1 1 calc R U . . .
C22 C 0.6175(4) 0.3156(2) 0.3657(4) 0.0869(19) Uani 1 1 d . . . . .
H22 H 0.6704 0.3028 0.4036 0.104 Uiso 1 1 calc R U . . .
C53 C -0.0948(4) 0.2848(2) 0.8086(5) 0.096(2) Uani 1 1 d . . . . .
H53 H -0.0501 0.2936 0.8555 0.115 Uiso 1 1 calc R U . . .
C29 C 0.1370(4) 0.4333(2) 0.1819(4) 0.0882(19) Uani 1 1 d . . . . .
H29 H 0.0896 0.4511 0.1475 0.106 Uiso 1 1 calc R U . . .
C28 C 0.1191(5) 0.4204(3) 0.2548(4) 0.102(2) Uani 1 1 d . . . . .
H28 H 0.0589 0.4287 0.2668 0.122 Uiso 1 1 calc R U . . .
C45 C -0.1848(6) 0.2235(3) 0.3977(5) 0.109(3) Uani 1 1 d . . . . .
H45 H -0.1623 0.2214 0.3523 0.131 Uiso 1 1 calc R U . . .
C46 C -0.2830(5) 0.2065(3) 0.3985(4) 0.099(2) Uani 1 1 d . . . . .
H46 H -0.3230 0.1920 0.3547 0.119 Uiso 1 1 calc R U . . .
C41A C 0.1415(7) 0.3256(3) 0.6251(9) 0.076(4) Uani 0.55 1 d D . P A 1
H41A H 0.1862 0.3498 0.6386 0.092 Uiso 0.55 1 calc R U P A 1
C40A C 0.0409(7) 0.3258(3) 0.6253(10) 0.087(4) Uani 0.55 1 d D . P A 1
H40A H 0.0040 0.3496 0.6383 0.105 Uiso 0.55 1 calc R U P A 1
C40B C 0.0131(8) 0.3212(5) 0.5570(12) 0.091(5) Uani 0.45 1 d D . P A 2
H40B H -0.0374 0.3411 0.5315 0.109 Uiso 0.45 1 calc R U P A 2
C41B C 0.1156(8) 0.3223(4) 0.5623(11) 0.081(4) Uani 0.45 1 d D . P A 2
H41B H 0.1482 0.3454 0.5427 0.097 Uiso 0.45 1 calc R U P A 2
C38B C 0.0923(9) 0.2587(5) 0.6155(14) 0.032(4) Uani 0.45 1 d D . P A 2
H38B H 0.1004 0.2291 0.6331 0.038 Uiso 0.45 1 calc R U P A 2
C6 C 0.9120(4) 0.49316(19) 0.0240(4) 0.0713(6) Uani 1 1 d . . . . .
C7 C 0.9427(3) 0.46021(19) -0.0200(4) 0.0713(6) Uani 1 1 d . . . . .
C12 C 0.9655(3) 0.53294(19) 0.0453(4) 0.0713(6) Uani 1 1 d . . . . .
C11 C 0.9345(3) 0.56776(19) 0.0896(4) 0.0713(6) Uani 1 1 d . . . . .
H11 H 0.8748 0.5644 0.1057 0.086 Uiso 1 1 calc R U . . .
C8 C 0.8889(3) 0.41931(19) -0.0382(4) 0.0713(6) Uani 1 1 d . . . . .
H8 H 0.8321 0.4140 -0.0193 0.086 Uiso 1 1 calc R U . . .
C10 C 0.9898(3) 0.60521(19) 0.1085(4) 0.0713(6) Uani 1 1 d . . . . .
H10 H 0.9690 0.6271 0.1388 0.086 Uiso 1 1 calc R U . . .
C9 C 0.9195(3) 0.38754(19) -0.0830(4) 0.0713(6) Uani 1 1 d . . . . .
H9 H 0.8817 0.3613 -0.0969 0.086 Uiso 1 1 calc R U . . .

loop_
_atom_site_aniso_label
_atom_site_aniso_U_11
_atom_site_aniso_U_22
_atom_site_aniso_U_33
_atom_site_aniso_U_23
_atom_site_aniso_U_13
_atom_site_aniso_U_12
Ni1 0.0190(3) 0.0344(4) 0.0310(4) 0.0075(3) 0.0088(3) -0.0010(3)
Ni2 0.0165(2) 0.0414(3) 0.0259(3) 0.0016(2) 0.00557(18) -0.00273(19)
S70 0.0651(6) 0.0411(5) 0.0307(4) 0.0042(3) 0.0099(4) 0.0054(4)
O61 0.0409(12) 0.0444(14) 0.0293(11) -0.0014(10) -0.0022(9) -0.0050(10)
O77 0.0473(14) 0.0518(15) 0.0386(13) 0.0038(11) 0.0138(11) -0.0090(12)
O76 0.0438(13) 0.0449(14) 0.0344(12) -0.0055(10) -0.0028(10) 0.0081(11)
O71 0.0592(16) 0.0415(14) 0.0427(14) -0.0002(11) 0.0230(12) 0.0022(12)
O75 0.0624(17) 0.0460(15) 0.0411(14) -0.0063(12) -0.0163(12) 0.0096(13)
N13 0.0300(12) 0.0353(14) 0.0359(14) 0.0078(11) 0.0123(11) -0.0043(11)
N1 0.0217(11) 0.0505(17) 0.0354(14) 0.0084(12) 0.0086(10) 0.0003(11)
N34 0.0310(13) 0.0479(17) 0.0287(13) 0.0059(12) 0.0105(10) -0.0001(11)
O62 0.090(2) 0.0398(16) 0.0468(16) 0.0016(12) -0.0239(15) -0.0053(15)
N58 0.0236(12) 0.0500(18) 0.0518(18) 0.0006(14) 0.0147(12) -0.0007(12)
N15 0.0598(19) 0.0439(17) 0.0378(16) 0.0074(13) 0.0224(14) -0.0142(14)
N32 0.0530(18) 0.0483(18) 0.0424(17) 0.0128(14) 0.0199(14) -0.0003(14)
N3 0.0195(12) 0.067(2) 0.0511(18) 0.0152(15) 0.0091(12) 0.0035(12)
N37 0.0251(14) 0.052(2) 0.100(3) 0.0030(19) 0.0299(16) -0.0008(13)
N56 0.0203(13) 0.059(2) 0.092(3) 0.0146(19) 0.0210(15) 0.0049(13)
O73 0.127(3) 0.060(2) 0.0407(16) 0.0118(14) -0.0121(18) 0.025(2)
O72 0.092(2) 0.0525(19) 0.100(3) 0.0028(17) 0.063(2) -0.0113(17)
C68 0.0301(14) 0.0398(17) 0.0261(14) 0.0006(12) 0.0008(12) 0.0016(13)
C65 0.0376(16) 0.0441(19) 0.0251(14) -0.0001(13) 0.0012(12) 0.0021(14)
C64 0.0353(16) 0.0404(18) 0.0268(15) 0.0000(13) 0.0034(12) -0.0002(13)
C67 0.0333(16) 0.0434(19) 0.0287(15) -0.0031(13) 0.0008(12) -0.0040(13)
C66 0.0430(17) 0.0372(18) 0.0288(15) 0.0006(13) 0.0066(13) 0.0024(14)
C69 0.0355(16) 0.0410(18) 0.0277(15) -0.0002(13) -0.0005(12) 0.0008(13)
C2 0.0268(10) 0.111(2) 0.0498(13) 0.0301(14) 0.0108(9) 0.0070(12)
C74 0.0313(15) 0.0426(19) 0.0318(16) 0.0023(14) -0.0044(13) 0.0027(13)
C14 0.0383(17) 0.0363(17) 0.0371(17) 0.0083(14) 0.0124(14) -0.0077(13)
C57 0.0212(14) 0.051(2) 0.056(2) 0.0086(17) 0.0133(14) 0.0056(13)
C25 0.053(2) 0.049(2) 0.046(2) 0.0133(17) 0.0253(17) -0.0021(17)
C18 0.054(2) 0.047(2) 0.0334(17) 0.0068(15) 0.0162(15) -0.0130(17)
C63 0.0439(18) 0.045(2) 0.0247(15) 0.0007(14) -0.0044(13) -0.0029(15)
C33 0.0448(18) 0.0433(19) 0.0379(18) 0.0046(15) 0.0143(15) -0.0050(15)
C19 0.055(2) 0.051(2) 0.048(2) 0.0099(17) 0.0265(18) -0.0005(18)
C31 0.049(2) 0.056(2) 0.0388(19) 0.0113(17) 0.0122(16) -0.0072(17)
N39 0.0336(18) 0.055(2) 0.184(5) 0.014(3) 0.059(3) 0.0053(16)
C38A 0.018(4) 0.068(7) 0.040(11) 0.006(4) 0.012(4) 0.005(4)
C48 0.0335(19) 0.068(3) 0.091(4) 0.020(3) 0.025(2) 0.0169(19)
C49 0.0217(16) 0.057(2) 0.104(4) 0.023(2) 0.029(2) 0.0109(16)
C24 0.054(2) 0.055(2) 0.047(2) 0.0168(18) 0.0234(18) 0.0039(18)
C26 0.055(2) 0.060(2) 0.046(2) 0.0156(18) 0.0234(18) 0.0006(19)
C17 0.075(3) 0.053(2) 0.041(2) -0.0040(17) 0.0247(19) -0.023(2)
C55 0.0253(18) 0.058(3) 0.132(5) 0.011(3) 0.030(2) 0.0064(17)
C16 0.106(4) 0.059(3) 0.043(2) -0.0065(19) 0.030(2) -0.044(3)
C35 0.093(3) 0.051(2) 0.039(2) -0.0050(17) 0.021(2) -0.021(2)
C43 0.035(2) 0.071(3) 0.117(5) 0.027(3) 0.043(3) 0.016(2)
C50 0.0213(16) 0.061(3) 0.093(3) 0.020(2) 0.0178(19) 0.0060(16)
C59 0.036(2) 0.051(2) 0.127(5) 0.002(3) 0.037(2) -0.0001(18)
C23 0.064(3) 0.081(3) 0.058(3) 0.030(2) 0.024(2) 0.017(2)
C42 0.0242(18) 0.058(3) 0.135(5) 0.017(3) 0.039(3) 0.0086(17)
C5 0.0268(10) 0.111(2) 0.0498(13) 0.0301(14) 0.0108(9) 0.0070(12)
C20 0.072(3) 0.069(3) 0.067(3) 0.014(2) 0.040(2) 0.010(2)
C36 0.115(4) 0.053(3) 0.053(3) -0.003(2) 0.031(3) -0.026(3)
C51 0.043(2) 0.077(3) 0.103(4) 0.029(3) 0.031(3) 0.011(2)
C54 0.028(2) 0.083(4) 0.145(6) -0.015(4) 0.016(3) -0.001(2)
C47 0.044(2) 0.098(4) 0.096(4) 0.017(3) 0.023(3) 0.016(3)
C30 0.058(3) 0.083(3) 0.052(3) 0.021(2) 0.009(2) -0.004(2)
C60 0.044(2) 0.052(3) 0.180(7) 0.022(3) 0.053(3) 0.011(2)
C52 0.050(3) 0.085(4) 0.097(4) 0.009(3) 0.013(3) 0.006(3)
C4 0.0268(10) 0.111(2) 0.0498(13) 0.0301(14) 0.0108(9) 0.0070(12)
C27 0.055(3) 0.124(5) 0.065(3) 0.030(3) 0.026(2) 0.016(3)
C44 0.053(3) 0.116(5) 0.128(6) 0.029(4) 0.052(4) 0.027(3)
C21 0.073(3) 0.098(4) 0.095(4) 0.030(3) 0.049(3) 0.031(3)
C22 0.069(3) 0.107(5) 0.093(4) 0.044(4) 0.036(3) 0.037(3)
C53 0.053(3) 0.100(5) 0.125(6) -0.012(4) 0.005(3) 0.007(3)
C29 0.064(3) 0.118(5) 0.082(4) 0.039(4) 0.018(3) 0.022(3)
C28 0.067(3) 0.156(7) 0.091(4) 0.051(4) 0.034(3) 0.041(4)
C45 0.074(4) 0.157(7) 0.110(6) 0.029(5) 0.051(4) 0.037(5)
C46 0.060(3) 0.140(6) 0.097(5) 0.011(4) 0.021(3) 0.021(4)
C41A 0.043(5) 0.047(5) 0.154(11) -0.030(6) 0.053(6) -0.010(4)
C40A 0.049(5) 0.049(5) 0.182(14) -0.009(7) 0.062(7) 0.001(4)
C40B 0.042(6) 0.073(8) 0.166(16) 0.039(10) 0.040(8) 0.017(6)
C41B 0.042(6) 0.051(6) 0.156(14) 0.015(8) 0.037(8) 0.000(5)
C38B 0.024(5) 0.041(6) 0.032(11) 0.008(4) 0.010(4) 0.002(4)
C6 0.0433(9) 0.0779(13) 0.1011(15) -0.0133(11) 0.0338(9) -0.0091(8)
C7 0.0433(9) 0.0779(13) 0.1011(15) -0.0133(11) 0.0338(9) -0.0091(8)
C12 0.0433(9) 0.0779(13) 0.1011(15) -0.0133(11) 0.0338(9) -0.0091(8)
C11 0.0433(9) 0.0779(13) 0.1011(15) -0.0133(11) 0.0338(9) -0.0091(8)
C8 0.0433(9) 0.0779(13) 0.1011(15) -0.0133(11) 0.0338(9) -0.0091(8)
C10 0.0433(9) 0.0779(13) 0.1011(15) -0.0133(11) 0.0338(9) -0.0091(8)
C9 0.0433(9) 0.0779(13) 0.1011(15) -0.0133(11) 0.0338(9) -0.0091(8)

loop_
_atom_type_symbol
_atom_type_description
_atom_type_scat_dispersion_real
_atom_type_scat_dispersion_imag
_atom_type_scat_source
C C 0.0181 0.0091 'International Tables Vol C Tables 4.2.6.8 and 6.1.1.4'
H H 0.0000 0.0000 'International Tables Vol C Tables 4.2.6.8 and 6.1.1.4'
N N 0.0311 0.0180 'International Tables Vol C Tables 4.2.6.8 and 6.1.1.4'
Ni Ni -3.0029 0.5091 'International Tables Vol C Tables 4.2.6.8 and 6.1.1.4'
O O 0.0492 0.0322 'International Tables Vol C Tables 4.2.6.8 and 6.1.1.4'
S S 0.3331 0.5567 'International Tables Vol C Tables 4.2.6.8 and 6.1.1.4'

loop_
_exptl_crystal_face_index_h
_exptl_crystal_face_index_k
_exptl_crystal_face_index_l
_exptl_crystal_face_perp_dist
0 17 -5 0.0236
0 -17 6 0.0285
9 0 -5 0.0560
-9 1 3 0.0688
0 -10 -9 0.0220
1 10 9 0.0474
0 0 -11 0.0223
-2 -19 1 0.0326
1 -18 -5 0.0251
-2 8 10 0.0520
8 4 0 0.0568
-6 -12 -2 0.0470

loop_
_geom_angle_atom_site_label_1
_geom_angle_atom_site_label_2
_geom_angle_atom_site_label_3
_geom_angle
_geom_angle_site_symmetry_1
_geom_angle_site_symmetry_3
_geom_angle_publ_flag
O71 Ni1 O71 180.00(13) 3_666 1_554 ?
N13 Ni1 O71 90.36(11) . 3_666 ?
N13 Ni1 O71 89.64(11) . 1_554 ?
N13 Ni1 O71 90.36(11) 3_665 1_554 ?
N13 Ni1 O71 89.64(11) 3_665 3_666 ?
N13 Ni1 N13 180.00(14) . 3_665 ?
N13 Ni1 N1 92.45(11) . . ?
N13 Ni1 N1 87.55(11) 3_665 . ?
N13 Ni1 N1 92.46(11) 3_665 3_665 ?
N13 Ni1 N1 87.54(11) . 3_665 ?
N1 Ni1 O71 93.89(11) . 1_554 ?
N1 Ni1 O71 93.89(11) 3_665 3_666 ?
N1 Ni1 O71 86.11(11) . 3_666 ?
N1 Ni1 O71 86.11(11) 3_665 1_554 ?
N1 Ni1 N1 180.0 . 3_665 ?
O61 Ni2 O77 89.17(10) . . ?
O61 Ni2 O76 178.96(11) . 4_565 ?
O61 Ni2 N34 86.97(11) . . ?
O61 Ni2 N58 89.83(12) . 1_655 ?
O61 Ni2 N37 92.84(14) . . ?
O76 Ni2 O77 91.79(10) 4_565 . ?
O76 Ni2 N34 92.07(11) 4_565 . ?
O76 Ni2 N58 89.79(12) 4_565 1_655 ?
O76 Ni2 N37 87.58(14) 4_565 . ?
N34 Ni2 O77 175.99(11) . . ?
N34 Ni2 N58 90.97(11) . 1_655 ?
N58 Ni2 O77 90.12(11) 1_655 . ?
N37 Ni2 O77 87.43(13) . . ?
N37 Ni2 N34 91.66(13) . . ?
N37 Ni2 N58 176.35(13) . 1_655 ?
O71 S70 O72 110.9(2) . . ?
O71 S70 C66 104.66(16) . . ?
O73 S70 O71 113.6(2) . . ?
O73 S70 O72 112.7(3) . . ?
O73 S70 C66 107.53(19) . . ?
O72 S70 C66 106.83(19) . . ?
C63 O61 Ni2 125.0(2) . . ?
Ni2 O77 H77A 109.6 . . ?
Ni2 O77 H77B 109.6 . . ?
H77A O77 H77B 104.1 . . ?
C74 O76 Ni2 127.7(2) . 4_666 ?
S70 O71 Ni1 157.08(19) . 1_556 ?
C14 N13 Ni1 125.2(2) . . ?
C14 N13 C17 105.8(3) . . ?
C17 N13 Ni1 127.7(2) . . ?
C2 N1 Ni1 125.2(2) . . ?
C2 N1 C5 105.8(3) . . ?
C5 N1 Ni1 128.2(2) . . ?
C33 N34 Ni2 126.1(3) . . ?
C33 N34 C35 105.5(3) . . ?
C35 N34 Ni2 128.0(2) . . ?
C57 N58 Ni2 125.5(3) . 1_455 ?
C57 N58 C59 105.6(3) . . ?
C59 N58 Ni2 127.7(2) . 1_455 ?
C14 N15 C18 123.5(3) . . ?
C14 N15 C16 107.0(3) . . ?
C16 N15 C18 129.4(3) . . ?
C33 N32 C25 127.2(3) . . ?
C33 N32 C36 106.5(3) . . ?
C36 N32 C25 125.9(4) . . ?
C2 N3 C4 106.7(3) . . ?
C2 N3 C6 125.6(4) . . ?
C4 N3 C6 127.6(4) . . ?
C38A N37 Ni2 122.8(6) . . ?
C38A N37 C41A 107.8(7) . . ?
C41A N37 Ni2 128.7(4) . . ?
C41B N37 Ni2 125.8(5) . . ?
C38B N37 Ni2 124.9(6) . . ?
C38B N37 C41B 104.6(8) . . ?
C57 N56 C49 126.2(4) . . ?
C57 N56 C60 106.8(3) . . ?
C60 N56 C49 127.0(3) . . ?
C67 C68 C69 119.8(3) . . ?
C67 C68 C74 120.1(3) . . ?
C69 C68 C74 120.1(3) . . ?
C64 C65 H65 120.0 . . ?
C66 C65 H65 120.0 . . ?
C66 C65 C64 120.0(3) . . ?
C65 C64 C63 121.0(3) . . ?
C69 C64 C65 118.8(3) . . ?
C69 C64 C63 120.2(3) . . ?
C68 C67 H67 120.2 . . ?
C68 C67 C66 119.7(3) . . ?
C66 C67 H67 120.2 . . ?
C65 C66 S70 120.7(3) . . ?
C67 C66 S70 118.8(3) . . ?
C67 C66 C65 120.5(3) . . ?
C68 C69 C64 121.1(3) . . ?
C68 C69 H69 119.4 . . ?
C64 C69 H69 119.4 . . ?
N1 C2 N3 111.5(3) . . ?
N1 C2 H2 124.2 . . ?
N3 C2 H2 124.2 . . ?
O76 C74 C68 115.5(3) . . ?
O75 C74 O76 126.9(3) . . ?
O75 C74 C68 117.6(3) . . ?
N13 C14 N15 110.8(3) . . ?
N13 C14 H14 124.6 . . ?
N15 C14 H14 124.6 . . ?
N58 C57 N56 111.5(3) . . ?
N58 C57 H57 124.3 . . ?
N56 C57 H57 124.3 . . ?
C24 C25 N32 117.9(4) . . ?
C24 C25 C26 123.2(3) . . ?
C26 C25 N32 118.8(3) . . ?
C19 C18 N15 118.4(3) . . ?
C31 C18 N15 117.9(3) . . ?
C31 C18 C19 123.5(3) . . ?
O61 C63 C64 115.3(3) . . ?
O62 C63 O61 125.8(3) . . ?
O62 C63 C64 118.8(3) . . ?
N34 C33 N32 111.8(3) . . ?
N34 C33 H33 124.1 . . ?
N32 C33 H33 124.1 . . ?
C18 C19 C24 118.1(4) . . ?
C18 C19 C20 123.2(4) . . ?
C20 C19 C24 118.7(4) . . ?
C18 C31 C26 118.5(4) . . ?
C18 C31 C30 123.5(4) . . ?
C30 C31 C26 118.0(4) . . ?
C38A N39 C42 126.9(6) . . ?
C38A N39 C40A 106.4(7) . . ?
C42 N39 C40A 125.1(5) . . ?
C42 N39 C40B 120.1(6) . . ?
C38B N39 C42 127.7(6) . . ?
C38B N39 C40B 108.8(8) . . ?
N37 C38A N39 110.8(10) . . ?
N37 C38A H38A 124.6 . . ?
N39 C38A H38A 124.6 . . ?
C49 C48 C43 118.3(5) . . ?
C49 C48 C47 122.9(4) . . ?
C47 C48 C43 118.8(5) . . ?
C48 C49 N56 117.8(5) . . ?
C50 C49 N56 118.6(4) . . ?
C50 C49 C48 123.6(4) . . ?
C25 C24 C19 118.7(4) . . ?
C25 C24 C23 123.0(4) . . ?
C23 C24 C19 118.2(4) . . ?
C25 C26 C31 117.9(4) . . ?
C25 C26 C27 124.2(4) . . ?
C27 C26 C31 117.9(4) . . ?
N13 C17 H17 125.2 . . ?
C16 C17 N13 109.7(4) . . ?
C16 C17 H17 125.2 . . ?
C42 C55 C50 118.5(5) . . ?
C42 C55 C54 123.7(4) . . ?
C54 C55 C50 117.8(5) . . ?
N15 C16 H16 126.6 . . ?
C17 C16 N15 106.7(4) . . ?
C17 C16 H16 126.6 . . ?
N34 C35 H35 125.0 . . ?
C36 C35 N34 110.0(4) . . ?
C36 C35 H35 125.0 . . ?
C42 C43 C48 118.5(5) . . ?
C42 C43 C44 124.2(5) . . ?
C44 C43 C48 117.3(6) . . ?
C49 C50 C55 117.9(5) . . ?
C49 C50 C51 124.4(4) . . ?
C51 C50 C55 117.7(5) . . ?
N58 C59 H59 124.9 . . ?
C60 C59 N58 110.1(4) . . ?
C60 C59 H59 124.9 . . ?
C24 C23 H23 119.6 . . ?
C22 C23 C24 120.8(4) . . ?
C22 C23 H23 119.6 . . ?
C55 C42 N39 118.4(5) . . ?
C43 C42 N39 118.5(5) . . ?
C43 C42 C55 123.0(4) . . ?
N1 C5 H5 125.2 . . ?
C4 C5 N1 109.5(3) . . ?
C4 C5 H5 125.2 . . ?
C19 C20 H20 119.7 . . ?
C21 C20 C19 120.6(4) . . ?
C21 C20 H20 119.7 . . ?
N32 C36 H36 126.9 . . ?
C35 C36 N32 106.2(4) . . ?
C35 C36 H36 126.9 . . ?
C50 C51 H51 118.6 . . ?
C52 C51 C50 122.7(5) . . ?
C52 C51 H51 118.6 . . ?
C55 C54 H54 119.4 . . ?
C53 C54 C55 121.1(5) . . ?
C53 C54 H54 119.4 . . ?
C48 C47 H47 119.2 . . ?
C46 C47 C48 121.6(5) . . ?
C46 C47 H47 119.2 . . ?
C31 C30 H30 119.4 . . ?
C29 C30 C31 121.1(5) . . ?
C29 C30 H30 119.4 . . ?
N56 C60 H60 127.0 . . ?
C59 C60 N56 106.0(4) . . ?
C59 C60 H60 127.0 . . ?
C51 C52 H52 120.9 . . ?
C51 C52 C53 118.3(6) . . ?
C53 C52 H52 120.9 . . ?
N3 C4 H4 126.7 . . ?
C5 C4 N3 106.5(3) . . ?
C5 C4 H4 126.7 . . ?
C26 C27 H27 118.9 . . ?
C28 C27 C26 122.3(5) . . ?
C28 C27 H27 118.9 . . ?
C43 C44 H44 118.9 . . ?
C45 C44 C43 122.3(6) . . ?
C45 C44 H44 118.9 . . ?
C20 C21 H21 119.4 . . ?
C20 C21 C22 121.2(5) . . ?
C22 C21 H21 119.4 . . ?
C23 C22 C21 120.3(5) . . ?
C23 C22 H22 119.9 . . ?
C21 C22 H22 119.9 . . ?
C54 C53 C52 122.2(6) . . ?
C54 C53 H53 118.9 . . ?
C52 C53 H53 118.9 . . ?
C30 C29 H29 119.7 . . ?
C30 C29 C28 120.6(5) . . ?
C28 C29 H29 119.7 . . ?
C27 C28 C29 120.1(5) . . ?
C27 C28 H28 119.9 . . ?
C29 C28 H28 119.9 . . ?
C44 C45 H45 119.8 . . ?
C44 C45 C46 120.4(7) . . ?
C46 C45 H45 119.8 . . ?
C47 C46 C45 119.5(7) . . ?
C47 C46 H46 120.2 . . ?
C45 C46 H46 120.2 . . ?
N37 C41A H41A 125.7 . . ?
C40A C41A N37 108.5(7) . . ?
C40A C41A H41A 125.7 . . ?
N39 C40A H40A 127.3 . . ?
C41A C40A N39 105.5(7) . . ?
C41A C40A H40A 127.3 . . ?
N39 C40B H40B 129.1 . . ?
C41B C40B N39 101.8(9) . . ?
C41B C40B H40B 129.1 . . ?
N37 C41B H41B 124.3 . . ?
C40B C41B N37 111.5(9) . . ?
C40B C41B H41B 124.3 . . ?
N37 C38B N39 111.6(10) . . ?
N37 C38B H38B 124.2 . . ?
N39 C38B H38B 124.2 . . ?
C7 C6 N3 118.8(4) . . ?
C7 C6 C12 123.0(4) . . ?
C12 C6 N3 118.2(4) . . ?
C6 C7 C12 119.0(5) . 3_765 ?
C6 C7 C8 121.6(4) . . ?
C8 C7 C12 119.3(5) . 3_765 ?
C6 C12 C7 118.0(5) . 3_765 ?
C6 C12 C11 124.0(4) . . ?
C11 C12 C7 118.0(5) . 3_765 ?
C12 C11 H11 119.5 . . ?
C10 C11 C12 120.9(4) . . ?
C10 C11 H11 119.5 . . ?
C7 C8 H8 119.7 . . ?
C9 C8 C7 120.7(4) . . ?
C9 C8 H8 119.7 . . ?
C11 C10 H10 119.3 . . ?
C11 C10 C9 121.4(5) . 3_765 ?
C9 C10 H10 119.3 3_765 . ?
C8 C9 C10 119.5(5) . 3_765 ?
C8 C9 H9 120.2 . . ?
C10 C9 H9 120.2 3_765 . ?

loop_
_geom_bond_atom_site_label_1
_geom_bond_atom_site_label_2
_geom_bond_distance
_geom_bond_site_symmetry_2
_geom_bond_publ_flag
Ni1 O71 2.112(3) 3_666 ?
Ni1 O71 2.112(3) 1_554 ?
Ni1 N13 2.087(3) . ?
Ni1 N13 2.087(3) 3_665 ?
Ni1 N1 2.097(3) . ?
Ni1 N1 2.097(3) 3_665 ?
Ni2 O61 2.037(2) . ?
Ni2 O77 2.108(3) . ?
Ni2 O76 2.054(2) 4_565 ?
Ni2 N34 2.101(3) . ?
Ni2 N58 2.103(3) 1_655 ?
Ni2 N37 2.077(3) . ?
S70 O71 1.439(3) . ?
S70 O73 1.407(3) . ?
S70 O72 1.454(3) . ?
S70 C66 1.774(4) . ?
O61 C63 1.279(4) . ?
O77 H77A 0.8561 . ?
O77 H77B 0.8561 . ?
O76 Ni2 2.054(2) 4_666 ?
O76 C74 1.262(4) . ?
O71 Ni1 2.112(3) 1_556 ?
O75 C74 1.247(4) . ?
N13 C14 1.317(4) . ?
N13 C17 1.368(5) . ?
N1 C2 1.307(5) . ?
N1 C5 1.374(5) . ?
N34 C33 1.305(4) . ?
N34 C35 1.364(5) . ?
O62 C63 1.229(5) . ?
N58 Ni2 2.103(3) 1_455 ?
N58 C57 1.303(4) . ?
N58 C59 1.361(6) . ?
N15 C14 1.353(4) . ?
N15 C18 1.432(4) . ?
N15 C16 1.358(5) . ?
N32 C25 1.444(5) . ?
N32 C33 1.346(5) . ?
N32 C36 1.369(6) . ?
N3 C2 1.352(5) . ?
N3 C4 1.365(5) . ?
N3 C6 1.441(5) . ?
N37 C38A 1.318(11) . ?
N37 C41A 1.384(8) . ?
N37 C41B 1.425(11) . ?
N37 C38B 1.312(12) . ?
N56 C57 1.352(5) . ?
N56 C49 1.436(4) . ?
N56 C60 1.358(6) . ?
C68 C67 1.377(5) . ?
C68 C69 1.383(5) . ?
C68 C74 1.511(4) . ?
C65 H65 0.9300 . ?
C65 C64 1.389(5) . ?
C65 C66 1.387(5) . ?
C64 C69 1.387(4) . ?
C64 C63 1.502(5) . ?
C67 H67 0.9300 . ?
C67 C66 1.384(4) . ?
C69 H69 0.9300 . ?
C2 H2 0.9300 . ?
C14 H14 0.9300 . ?
C57 H57 0.9300 . ?
C25 C24 1.392(6) . ?
C25 C26 1.396(6) . ?
C18 C19 1.393(6) . ?
C18 C31 1.387(6) . ?
C33 H33 0.9300 . ?
C19 C24 1.436(5) . ?
C19 C20 1.424(6) . ?
C31 C26 1.444(5) . ?
C31 C30 1.426(6) . ?
N39 C38A 1.345(11) . ?
N39 C42 1.433(5) . ?
N39 C40A 1.434(10) . ?
N39 C40B 1.438(12) . ?
N39 C38B 1.339(12) . ?
C38A H38A 0.9300 . ?
C48 C49 1.391(7) . ?
C48 C43 1.442(6) . ?
C48 C47 1.422(8) . ?
C49 C50 1.389(7) . ?
C24 C23 1.411(6) . ?
C26 C27 1.412(6) . ?
C17 H17 0.9300 . ?
C17 C16 1.346(6) . ?
C55 C50 1.445(5) . ?
C55 C42 1.401(8) . ?
C55 C54 1.427(9) . ?
C16 H16 0.9300 . ?
C35 H35 0.9300 . ?
C35 C36 1.346(6) . ?
C43 C42 1.384(9) . ?
C43 C44 1.419(9) . ?
C50 C51 1.429(8) . ?
C59 H59 0.9300 . ?
C59 C60 1.352(6) . ?
C23 H23 0.9300 . ?
C23 C22 1.352(7) . ?
C5 H5 0.9300 . ?
C5 C4 1.351(5) . ?
C20 H20 0.9300 . ?
C20 C21 1.326(8) . ?
C36 H36 0.9300 . ?
C51 H51 0.9300 . ?
C51 C52 1.352(9) . ?
C54 H54 0.9300 . ?
C54 C53 1.341(10) . ?
C47 H47 0.9300 . ?
C47 C46 1.349(9) . ?
C30 H30 0.9300 . ?
C30 C29 1.340(8) . ?
C60 H60 0.9300 . ?
C52 H52 0.9300 . ?
C52 C53 1.421(8) . ?
C4 H4 0.9300 . ?
C27 H27 0.9300 . ?
C27 C28 1.330(8) . ?
C44 H44 0.9300 . ?
C44 C45 1.345(11) . ?
C21 H21 0.9300 . ?
C21 C22 1.420(8) . ?
C22 H22 0.9300 . ?
C53 H53 0.9300 . ?
C29 H29 0.9300 . ?
C29 C28 1.423(8) . ?
C28 H28 0.9300 . ?
C45 H45 0.9300 . ?
C45 C46 1.432(10) . ?
C46 H46 0.9300 . ?
C41A H41A 0.9300 . ?
C41A C40A 1.368(10) . ?
C40A H40A 0.9300 . ?
C40B H40B 0.9300 . ?
C40B C41B 1.372(12) . ?
C41B H41B 0.9300 . ?
C38B H38B 0.9300 . ?
C6 C7 1.378(7) . ?
C6 C12 1.387(7) . ?
C7 C12 1.443(6) 3_765 ?
C7 C8 1.411(7) . ?
C12 C7 1.443(6) 3_765 ?
C12 C11 1.424(7) . ?
C11 H11 0.9300 . ?
C11 C10 1.336(7) . ?
C8 H8 0.9300 . ?
C8 C9 1.362(7) . ?
C10 H10 0.9300 . ?
C10 C9 1.433(6) 3_765 ?
C9 C10 1.433(6) 3_765 ?
C9 H9 0.9300 . ?

loop_
_geom_hbond_atom_site_label_D
_geom_hbond_atom_site_label_H
_geom_hbond_atom_site_label_A
_geom_hbond_distance_DH
_geom_hbond_distance_HA
_geom_hbond_distance_DA
_geom_hbond_angle_DHA
_geom_hbond_site_symmetry_A
O77 H77A O75 0.86 1.89 2.657(4) 148.5 4_565
O77 H77B O62 0.86 2.01 2.687(4) 135.0 .

loop_
_geom_torsion_atom_site_label_1
_geom_torsion_atom_site_label_2
_geom_torsion_atom_site_label_3
_geom_torsion_atom_site_label_4
_geom_torsion
_geom_torsion_site_symmetry_1
_geom_torsion_site_symmetry_2
_geom_torsion_site_symmetry_3
_geom_torsion_site_symmetry_4
_geom_torsion_publ_flag
Ni1 N13 C14 N15 166.6(2) . . . . ?
Ni1 N13 C17 C16 -166.0(4) . . . . ?
Ni1 N1 C2 N3 170.9(3) . . . . ?
Ni1 N1 C5 C4 -170.9(4) . . . . ?
Ni2 O61 C63 O62 -10.9(6) . . . . ?
Ni2 O61 C63 C64 171.0(2) . . . . ?
Ni2 O76 C74 O75 13.1(6) 4_666 . . . ?
Ni2 O76 C74 C68 -166.6(2) 4_666 . . . ?
Ni2 N34 C33 N32 -173.4(2) . . . . ?
Ni2 N34 C35 C36 173.0(4) . . . . ?
Ni2 N58 C57 N56 168.1(3) 1_455 . . . ?
Ni2 N58 C59 C60 -167.1(4) 1_455 . . . ?
Ni2 N37 C38A N39 -179.3(8) . . . . ?
Ni2 N37 C41A C40A -176.2(9) . . . . ?
Ni2 N37 C41B C40B 159.6(12) . . . . ?
Ni2 N37 C38B N39 -167.3(9) . . . . ?
O71 S70 C66 C65 121.1(3) . . . . ?
O71 S70 C66 C67 -57.2(3) . . . . ?
N13 C17 C16 N15 -1.2(6) . . . . ?
N1 C5 C4 N3 0.9(6) . . . . ?
N34 C35 C36 N32 0.5(6) . . . . ?
N58 C59 C60 N56 -0.9(8) . . . . ?
N15 C18 C19 C24 174.0(4) . . . . ?
N15 C18 C19 C20 -5.3(6) . . . . ?
N15 C18 C31 C26 -175.7(4) . . . . ?
N15 C18 C31 C30 2.4(6) . . . . ?
N32 C25 C24 C19 -177.2(4) . . . . ?
N32 C25 C24 C23 -1.2(7) . . . . ?
N32 C25 C26 C31 175.5(4) . . . . ?
N32 C25 C26 C27 -2.9(7) . . . . ?
N3 C6 C7 C12 178.9(5) . . . 3_765 ?
N3 C6 C7 C8 -3.7(9) . . . . ?
N3 C6 C12 C7 -178.9(5) . . . 3_765 ?
N3 C6 C12 C11 0.1(9) . . . . ?
N37 C41A C40A N39 0.4(16) . . . . ?
N56 C49 C50 C55 -179.0(4) . . . . ?
N56 C49 C50 C51 0.4(7) . . . . ?
O73 S70 O71 Ni1 -140.0(4) . . . 1_556 ?
O73 S70 C66 C65 0.0(4) . . . . ?
O73 S70 C66 C67 -178.3(3) . . . . ?
O72 S70 O71 Ni1 -11.9(5) . . . 1_556 ?
O72 S70 C66 C65 -121.2(3) . . . . ?
O72 S70 C66 C67 60.5(3) . . . . ?
C68 C67 C66 S70 -177.9(3) . . . . ?
C68 C67 C66 C65 3.7(5) . . . . ?
C65 C64 C69 C68 0.9(5) . . . . ?
C65 C64 C63 O61 1.6(5) . . . . ?
C65 C64 C63 O62 -176.7(4) . . . . ?
C64 C65 C66 S70 179.1(3) . . . . ?
C64 C65 C66 C67 -2.6(5) . . . . ?
C67 C68 C69 C64 0.2(5) . . . . ?
C67 C68 C74 O76 -169.3(3) . . . . ?
C67 C68 C74 O75 11.0(5) . . . . ?
C66 S70 O71 Ni1 103.0(5) . . . 1_556 ?
C66 C65 C64 C69 0.3(5) . . . . ?
C66 C65 C64 C63 178.4(3) . . . . ?
C69 C68 C67 C66 -2.5(5) . . . . ?
C69 C68 C74 O76 12.9(5) . . . . ?
C69 C68 C74 O75 -166.9(3) . . . . ?
C69 C64 C63 O61 179.7(3) . . . . ?
C69 C64 C63 O62 1.4(6) . . . . ?
C2 N1 C5 C4 -0.8(6) . . . . ?
C2 N3 C4 C5 -0.7(6) . . . . ?
C2 N3 C6 C7 -78.5(7) . . . . ?
C2 N3 C6 C12 100.4(7) . . . . ?
C74 C68 C67 C66 179.6(3) . . . . ?
C74 C68 C69 C64 178.1(3) . . . . ?
C14 N13 C17 C16 1.6(5) . . . . ?
C14 N15 C18 C19 -83.3(5) . . . . ?
C14 N15 C18 C31 91.9(5) . . . . ?
C14 N15 C16 C17 0.3(6) . . . . ?
C57 N58 C59 C60 0.3(6) . . . . ?
C57 N56 C49 C48 -100.8(6) . . . . ?
C57 N56 C49 C50 79.2(6) . . . . ?
C57 N56 C60 C59 1.1(7) . . . . ?
C25 N32 C33 N34 172.6(3) . . . . ?
C25 N32 C36 C35 -172.9(4) . . . . ?
C25 C24 C23 C22 -178.4(6) . . . . ?
C25 C26 C27 C28 176.2(7) . . . . ?
C18 N15 C14 N13 -176.0(3) . . . . ?
C18 N15 C16 C17 176.7(4) . . . . ?
C18 C19 C24 C25 1.5(6) . . . . ?
C18 C19 C24 C23 -174.7(4) . . . . ?
C18 C19 C20 C21 176.4(5) . . . . ?
C18 C31 C26 C25 1.9(6) . . . . ?
C18 C31 C26 C27 -179.7(5) . . . . ?
C18 C31 C30 C29 -177.9(6) . . . . ?
C63 C64 C69 C68 -177.2(3) . . . . ?
C33 N34 C35 C36 -0.3(6) . . . . ?
C33 N32 C25 C24 -81.3(5) . . . . ?
C33 N32 C25 C26 101.8(5) . . . . ?
C33 N32 C36 C35 -0.4(6) . . . . ?
C19 C18 C31 C26 -0.8(6) . . . . ?
C19 C18 C31 C30 177.3(4) . . . . ?
C19 C24 C23 C22 -2.4(8) . . . . ?
C19 C20 C21 C22 -1.1(10) . . . . ?
C31 C18 C19 C24 -0.9(6) . . . . ?
C31 C18 C19 C20 179.9(4) . . . . ?
C31 C26 C27 C28 -2.2(10) . . . . ?
C31 C30 C29 C28 -2.6(11) . . . . ?
N39 C40B C41B N37 5(2) . . . . ?
C38A N37 C41A C40A -6.2(17) . . . . ?
C38A N37 C41B C40B 17.7(19) . . . . ?
C38A N37 C38B N39 -80(4) . . . . ?
C38A N39 C42 C55 110.6(12) . . . . ?
C38A N39 C42 C43 -70.9(13) . . . . ?
C38A N39 C40A C41A 5.4(16) . . . . ?
C38A N39 C40B C41B -24.9(18) . . . . ?
C38A N39 C38B N37 80(4) . . . . ?
C48 C49 C50 C55 1.0(7) . . . . ?
C48 C49 C50 C51 -179.5(4) . . . . ?
C48 C43 C42 N39 -177.6(4) . . . . ?
C48 C43 C42 C55 0.8(7) . . . . ?
C48 C43 C44 C45 -1.9(9) . . . . ?
C48 C47 C46 C45 -3.6(10) . . . . ?
C49 N56 C57 N58 177.0(4) . . . . ?
C49 N56 C60 C59 -176.8(5) . . . . ?
C49 C48 C43 C42 3.3(7) . . . . ?
C49 C48 C43 C44 -178.0(5) . . . . ?
C49 C48 C47 C46 -179.2(6) . . . . ?
C49 C50 C51 C52 178.8(5) . . . . ?
C24 C25 C26 C31 -1.2(7) . . . . ?
C24 C25 C26 C27 -179.6(5) . . . . ?
C24 C19 C20 C21 -2.9(8) . . . . ?
C24 C23 C22 C21 -1.5(10) . . . . ?
C26 C25 C24 C19 -0.4(7) . . . . ?
C26 C25 C24 C23 175.6(5) . . . . ?
C26 C31 C30 C29 0.2(8) . . . . ?
C26 C27 C28 C29 -0.1(12) . . . . ?
C17 N13 C14 N15 -1.4(4) . . . . ?
C55 C50 C51 C52 -1.7(7) . . . . ?
C55 C54 C53 C52 -2.4(10) . . . . ?
C16 N15 C14 N13 0.7(5) . . . . ?
C16 N15 C18 C19 100.8(6) . . . . ?
C16 N15 C18 C31 -84.0(6) . . . . ?
C35 N34 C33 N32 0.1(4) . . . . ?
C43 C48 C49 N56 175.8(4) . . . . ?
C43 C48 C49 C50 -4.3(7) . . . . ?
C43 C48 C47 C46 1.1(8) . . . . ?
C43 C44 C45 C46 -0.5(11) . . . . ?
C50 C55 C42 N39 174.3(4) . . . . ?
C50 C55 C42 C43 -4.1(7) . . . . ?
C50 C55 C54 C53 -1.9(8) . . . . ?
C50 C51 C52 C53 -2.4(9) . . . . ?
C59 N58 C57 N56 0.4(5) . . . . ?
C42 N39 C38A N37 -176.1(8) . . . . ?
C42 N39 C40A C41A 172.2(9) . . . . ?
C42 N39 C40B C41B -171.7(11) . . . . ?
C42 N39 C38B N37 173.1(9) . . . . ?
C42 C55 C50 C49 3.1(6) . . . . ?
C42 C55 C50 C51 -176.4(4) . . . . ?
C42 C55 C54 C53 178.3(6) . . . . ?
C42 C43 C44 C45 176.7(6) . . . . ?
C5 N1 C2 N3 0.4(6) . . . . ?
C20 C19 C24 C25 -179.2(4) . . . . ?
C20 C19 C24 C23 4.6(7) . . . . ?
C20 C21 C22 C23 3.4(11) . . . . ?
C36 N32 C25 C24 89.8(6) . . . . ?
C36 N32 C25 C26 -87.1(6) . . . . ?
C36 N32 C33 N34 0.2(5) . . . . ?
C51 C52 C53 C54 4.6(10) . . . . ?
C54 C55 C50 C49 -176.6(4) . . . . ?
C54 C55 C50 C51 3.9(7) . . . . ?
C54 C55 C42 N39 -5.9(7) . . . . ?
C54 C55 C42 C43 175.7(5) . . . . ?
C47 C48 C49 N56 -3.9(7) . . . . ?
C47 C48 C49 C50 176.1(5) . . . . ?
C47 C48 C43 C42 -177.0(5) . . . . ?
C47 C48 C43 C44 1.6(7) . . . . ?
C30 C31 C26 C25 -176.4(4) . . . . ?
C30 C31 C26 C27 2.1(7) . . . . ?
C30 C29 C28 C27 2.6(13) . . . . ?
C60 N56 C57 N58 -0.9(6) . . . . ?
C60 N56 C49 C48 76.7(7) . . . . ?
C60 N56 C49 C50 -103.3(7) . . . . ?
C4 N3 C2 N1 0.2(6) . . . . ?
C4 N3 C6 C7 104.7(7) . . . . ?
C4 N3 C6 C12 -76.4(7) . . . . ?
C44 C43 C42 N39 3.9(7) . . . . ?
C44 C43 C42 C55 -177.7(5) . . . . ?
C44 C45 C46 C47 3.3(11) . . . . ?
C41A N37 C38A N39 9.9(17) . . . . ?
C41A N37 C41B C40B -88.6(17) . . . . ?
C41A N37 C38B N39 35.6(19) . . . . ?
C40A N39 C38A N37 -9.6(17) . . . . ?
C40A N39 C42 C55 -53.5(11) . . . . ?
C40A N39 C42 C43 125.0(10) . . . . ?
C40A N39 C40B C41B 76.3(14) . . . . ?
C40A N39 C38B N37 -35.1(19) . . . . ?
C40B N39 C38A N37 40.3(17) . . . . ?
C40B N39 C42 C55 -111.3(11) . . . . ?
C40B N39 C42 C43 67.1(12) . . . . ?
C40B N39 C40A C41A -86.6(13) . . . . ?
C40B N39 C38B N37 14(2) . . . . ?
C41B N37 C38A N39 -35.8(16) . . . . ?
C41B N37 C41A C40A 78.7(13) . . . . ?
C41B N37 C38B N39 -11(2) . . . . ?
C38B N37 C38A N39 78(4) . . . . ?
C38B N37 C41A C40A -20.5(17) . . . . ?
C38B N37 C41B C40B 3(2) . . . . ?
C38B N39 C38A N37 -77(4) . . . . ?
C38B N39 C42 C55 91.9(15) . . . . ?
C38B N39 C42 C43 -89.6(15) . . . . ?
C38B N39 C40A C41A 19.4(17) . . . . ?
C38B N39 C40B C41B -11(2) . . . . ?
C6 N3 C2 N1 -177.2(4) . . . . ?
C6 N3 C4 C5 176.6(5) . . . . ?
C6 C7 C8 C9 178.8(6) . . . . ?
C6 C12 C11 C10 179.7(6) . . . . ?
C7 C6 C12 C7 0.0(11) . . . 3_765 ?
C7 C6 C12 C11 178.9(6) . . . . ?
C7 C12 C11 C10 -1.3(9) 3_765 . . . ?
C7 C8 C9 C10 3.3(9) . . . 3_765 ?
C12 C6 C7 C12 0.0(11) . . . 3_765 ?
C12 C6 C7 C8 177.4(6) . . . . ?
C12 C7 C8 C9 -3.8(9) 3_765 . . . ?
C12 C11 C10 C9 2.0(10) . . . 3_765 ?

loop_
_exptl_oxdiff_crystal_face_indexfrac_h
_exptl_oxdiff_crystal_face_indexfrac_k
_exptl_oxdiff_crystal_face_indexfrac_l
_exptl_oxdiff_crystal_face_x
_exptl_oxdiff_crystal_face_y
_exptl_oxdiff_crystal_face_z
-0.4705 16.5810 -5.4668 0.0034 0.2597 0.9657
0.0772 -16.5817 5.6261 -0.0023 -0.2164 -0.9763
8.7073 -0.4905 -4.6552 0.0759 -0.9611 0.2655
-8.8109 0.7470 3.3091 0.0252 0.9808 -0.1932
-0.4227 -9.7329 -9.4123 0.9996 -0.0251 0.0093
1.4193 10.1184 8.7926 -0.9958 -0.0796 0.0442
-0.2315 -0.1200 -11.0013 0.8633 0.0674 0.5001
-2.2816 -18.6172 0.5601 0.5243 0.0444 -0.8504
0.8936 -17.6780 -4.5791 0.7892 -0.2802 -0.5465
-2.4816 8.2725 10.3385 -0.9337 0.3299 -0.1392
8.2584 4.3322 0.2531 -0.4159 -0.8760 0.2442
-6.2083 -12.0525 -1.6716 0.6588 0.5658 -0.4959

loop_
_smtbx_masks_void_nr
_smtbx_masks_void_average_x
_smtbx_masks_void_average_y
_smtbx_masks_void_average_z
_smtbx_masks_void_volume
_smtbx_masks_void_count_electrons
_smtbx_masks_void_content
1 -0.306 0.000 0.000 1167.7 279.6 '12 H2O,4 DMF'
2 -0.476 0.500 0.500 1167.7 279.6 '12 H2O,4 DMF'
